data_2227261
loop_
_publ_author_name
'Valkonen, Arto'
'Lahtinen, Tanja'
'Rissanen, Kari'

_publ_section_title
;
 <i>N</i>-Benzyl-2,3,4,5,6-pentafluorobenzamide
;
_journal_coeditor_code BT5380
_journal_issue 11
_journal_name_full 'Acta Crystallographica Section E'
_journal_page_first o3007
_journal_paper_doi 10.1107/S1600536810043345
_journal_volume 66
_journal_year 2010
_chemical_formula_iupac 'C14 H8 F5 N O'
_chemical_formula_moiety 'C14 H8 F5 N O'
_chemical_formula_sum 'C14 H8 F5 N O'
_chemical_formula_weight 301.21
_chemical_name_systematic
;
<i>N</i>-Benzyl-2,3,4,5,6-pentafluorobenzamide
;
_space_group_IT_number 14
_symmetry_cell_setting monoclinic
_symmetry_space_group_name_Hall '-P 2yn'
_symmetry_space_group_name_H-M 'P 1 21/n 1'
_atom_sites_solution_hydrogens geom
_atom_sites_solution_primary direct
_atom_sites_solution_secondary difmap
_cell_angle_alpha 90.00
_cell_angle_beta 99.205(2)
_cell_angle_gamma 90.00
_cell_formula_units_Z 4
_cell_length_a 7.1649(2)
_cell_length_b 22.9090(5)
_cell_length_c 7.53630(10)
_cell_measurement_reflns_used 3094
_cell_measurement_temperature 123(2)
_cell_measurement_theta_max 28.283
_cell_measurement_theta_min 0.407
_cell_volume 1221.08(5)
_computing_cell_refinement 'DENZO-SMN (Otwinowski & Minor, 1997)'
_computing_data_collection 'COLLECT (Bruker, 2008)'
_computing_data_reduction 'DENZO-SMN (Otwinowski & Minor, 1997)'
_computing_molecular_graphics
;
ORTEP-3 (Farrugia, 1997) and Mercury (Macrae  <i>et al.</i>,
2008)
;
_computing_publication_material 'SHELXL97 (Sheldrick, 2008)'
_computing_structure_refinement 'SHELXL97 (Sheldrick, 2008)'
_computing_structure_solution 'SIR2004 (Burla  <i>et al.</i>, 2005)'
_diffrn_ambient_temperature 123(2)
_diffrn_detector_area_resol_mean 9
_diffrn_measured_fraction_theta_full 0.999
_diffrn_measured_fraction_theta_max 0.999
_diffrn_measurement_device_type 'Bruker Nonius KappaCCD with APEXII detector'
_diffrn_measurement_method '\f and \w'
_diffrn_radiation_monochromator graphite
_diffrn_radiation_source 'fine-focus sealed tube'
_diffrn_radiation_type MoK\a
_diffrn_radiation_wavelength 0.71073
_diffrn_reflns_av_R_equivalents 0.0161
_diffrn_reflns_av_sigmaI/netI 0.0223
_diffrn_reflns_limit_h_max 8
_diffrn_reflns_limit_h_min -8
_diffrn_reflns_limit_k_max 27
_diffrn_reflns_limit_k_min -27
_diffrn_reflns_limit_l_max 8
_diffrn_reflns_limit_l_min -8
_diffrn_reflns_number 4246
_diffrn_reflns_theta_full 25.01
_diffrn_reflns_theta_max 25.01
_diffrn_reflns_theta_min 2.88
_exptl_absorpt_coefficient_mu 0.156
_exptl_absorpt_correction_type none
_exptl_crystal_colour colourless
_exptl_crystal_density_diffrn 1.638
_exptl_crystal_density_method 'not measured'
_exptl_crystal_description block
_exptl_crystal_F_000 608
_exptl_crystal_size_max 0.40
_exptl_crystal_size_mid 0.28
_exptl_crystal_size_min 0.26
_refine_diff_density_max 0.200
_refine_diff_density_min -0.178
_refine_ls_extinction_method none
_refine_ls_goodness_of_fit_ref 1.059
_refine_ls_hydrogen_treatment mixed
_refine_ls_matrix_type full
_refine_ls_number_parameters 193
_refine_ls_number_reflns 2152
_refine_ls_number_restraints 1
_refine_ls_restrained_S_all 1.059
_refine_ls_R_factor_all 0.0388
_refine_ls_R_factor_gt 0.0331
_refine_ls_shift/su_max 0.000
_refine_ls_shift/su_mean 0.000
_refine_ls_structure_factor_coef Fsqd
_refine_ls_weighting_details 'calc w = 1/[\s^2^(Fo^2^)+(0.0393P)^2^+0.4980P] where P=(Fo^2^+2Fc^2^)/3'
_refine_ls_weighting_scheme calc
_refine_ls_wR_factor_gt 0.0824
_refine_ls_wR_factor_ref 0.0860
_reflns_number_gt 1891
_reflns_number_total 2152
_reflns_threshold_expression I>2\s(I)
_cod_data_source_file bt5380.cif
_cod_data_source_block I
_cod_original_sg_symbol_H-M 'P 21/n'
_cod_database_code 2227261
_cod_database_fobs_code 2227261

loop_
_symmetry_equiv_pos_as_xyz
'x, y, z'
'-x+1/2, y+1/2, -z+1/2'
'-x, -y, -z'
'x-1/2, -y-1/2, z-1/2'

loop_
_atom_site_type_symbol
_atom_site_label
_atom_site_fract_x
_atom_site_fract_y
_atom_site_fract_z
_atom_site_U_iso_or_equiv
_atom_site_adp_type
_atom_site_calc_flag
_atom_site_refinement_flags
_atom_site_occupancy
_atom_site_disorder_assembly
_atom_site_disorder_group
F F1 0.11992(14) 0.19154(4) -0.04946(11) 0.0315(2) Uani d . 1 . .
F F2 0.17000(14) 0.07495(4) -0.05119(12) 0.0350(3) Uani d . 1 . .
F F3 0.14683(15) 0.01169(4) 0.24882(14) 0.0379(3) Uani d . 1 . .
F F4 0.06766(15) 0.06526(4) 0.54949(12) 0.0363(3) Uani d . 1 . .
F F5 0.00325(13) 0.18090(4) 0.54897(11) 0.0277(2) Uani d . 1 . .
O O1 -0.10620(15) 0.27306(4) 0.12572(13) 0.0260(3) Uani d . 1 . .
N N8 0.12659(19) 0.28716(5) 0.36339(16) 0.0232(3) Uani d D 1 . .
H H8 0.218(2) 0.2705(7) 0.437(2) 0.028 Uiso d D 1 . .
C C1 0.1073(2) 0.37470(6) 0.55552(19) 0.0207(3) Uani d . 1 . .
C C2 0.1399(2) 0.43426(7) 0.5826(2) 0.0240(3) Uani d . 1 . .
H H2 0.1652 0.4579 0.4856 0.029 Uiso calc R 1 . .
C C3 0.1359(2) 0.45945(7) 0.7488(2) 0.0278(4) Uani d . 1 . .
H H3 0.1570 0.5002 0.7649 0.033 Uiso calc R 1 . .
C C4 0.1011(2) 0.42535(7) 0.8916(2) 0.0277(4) Uani d . 1 . .
H H4 0.0983 0.4425 1.0059 0.033 Uiso calc R 1 . .
C C5 0.0703(2) 0.36600(7) 0.8668(2) 0.0262(4) Uani d . 1 . .
H H5 0.0474 0.3424 0.9648 0.031 Uiso calc R 1 . .
C C6 0.0729(2) 0.34078(7) 0.6995(2) 0.0226(3) Uani d . 1 . .
H H6 0.0509 0.3001 0.6835 0.027 Uiso calc R 1 . .
C C7 0.1041(2) 0.35043(6) 0.3685(2) 0.0262(4) Uani d . 1 . .
H H7A -0.0174 0.3612 0.2935 0.031 Uiso calc R 1 . .
H H7B 0.2068 0.3689 0.3149 0.031 Uiso calc R 1 . .
C C9 0.0197(2) 0.25426(6) 0.24216(18) 0.0197(3) Uani d . 1 . .
C C10 0.0625(2) 0.18984(6) 0.25080(18) 0.0197(3) Uani d . 1 . .
C C11 0.1035(2) 0.16115(7) 0.09949(19) 0.0224(3) Uani d . 1 . .
C C12 0.1315(2) 0.10168(7) 0.0975(2) 0.0249(4) Uani d . 1 . .
C C13 0.1202(2) 0.06950(7) 0.2499(2) 0.0258(4) Uani d . 1 . .
C C14 0.0806(2) 0.09667(7) 0.4021(2) 0.0253(4) Uani d . 1 . .
C C15 0.0511(2) 0.15619(7) 0.40118(19) 0.0215(3) Uani d . 1 . .

loop_
_atom_site_aniso_label
_atom_site_aniso_U_11
_atom_site_aniso_U_22
_atom_site_aniso_U_33
_atom_site_aniso_U_12
_atom_site_aniso_U_13
_atom_site_aniso_U_23
F1 0.0414(6) 0.0350(5) 0.0190(5) -0.0003(4) 0.0075(4) 0.0023(4)
F2 0.0382(6) 0.0351(5) 0.0326(5) 0.0004(4) 0.0089(4) -0.0129(4)
F3 0.0420(6) 0.0199(5) 0.0515(6) 0.0005(4) 0.0070(5) -0.0003(4)
F4 0.0463(6) 0.0303(5) 0.0315(5) -0.0016(4) 0.0039(4) 0.0131(4)
F5 0.0343(5) 0.0314(5) 0.0176(4) -0.0017(4) 0.0050(4) -0.0009(4)
O1 0.0271(6) 0.0248(6) 0.0223(5) -0.0011(5) -0.0072(5) 0.0037(4)
N8 0.0258(7) 0.0204(7) 0.0203(6) 0.0035(5) -0.0057(5) -0.0006(5)
C1 0.0169(7) 0.0222(8) 0.0215(7) 0.0018(6) -0.0015(6) 0.0001(6)
C2 0.0239(8) 0.0241(8) 0.0232(8) -0.0008(6) 0.0016(6) 0.0022(6)
C3 0.0255(8) 0.0233(8) 0.0333(9) -0.0014(7) 0.0006(7) -0.0045(7)
C4 0.0249(9) 0.0354(9) 0.0227(8) 0.0027(7) 0.0034(6) -0.0067(7)
C5 0.0217(8) 0.0350(9) 0.0222(8) 0.0016(7) 0.0046(6) 0.0041(6)
C6 0.0209(8) 0.0201(7) 0.0256(8) 0.0005(6) 0.0001(6) 0.0019(6)
C7 0.0345(9) 0.0212(8) 0.0212(8) 0.0008(7) -0.0004(6) 0.0009(6)
C9 0.0191(8) 0.0242(8) 0.0158(7) -0.0019(6) 0.0025(6) 0.0024(6)
C10 0.0148(7) 0.0243(8) 0.0186(7) -0.0017(6) -0.0020(5) -0.0001(6)
C11 0.0193(8) 0.0288(8) 0.0184(7) -0.0028(6) 0.0006(6) 0.0028(6)
C12 0.0188(8) 0.0291(8) 0.0262(8) -0.0014(6) 0.0017(6) -0.0074(7)
C13 0.0212(8) 0.0192(8) 0.0355(9) -0.0010(6) 0.0000(7) -0.0002(6)
C14 0.0229(8) 0.0260(8) 0.0256(8) -0.0031(6) -0.0002(6) 0.0074(6)
C15 0.0183(8) 0.0269(8) 0.0183(7) -0.0018(6) -0.0008(6) -0.0014(6)

loop_
_atom_type_symbol
_atom_type_description
_atom_type_scat_dispersion_real
_atom_type_scat_dispersion_imag
_atom_type_scat_source
C C 0.0033 0.0016 'International Tables Vol C Tables 4.2.6.8 and 6.1.1.4'
H H 0.0000 0.0000 'International Tables Vol C Tables 4.2.6.8 and 6.1.1.4'
N N 0.0061 0.0033 'International Tables Vol C Tables 4.2.6.8 and 6.1.1.4'
O O 0.0106 0.0060 'International Tables Vol C Tables 4.2.6.8 and 6.1.1.4'
F F 0.0171 0.0103 'International Tables Vol C Tables 4.2.6.8 and 6.1.1.4'

loop_
_geom_angle_atom_site_label_1
_geom_angle_atom_site_label_2
_geom_angle_atom_site_label_3
_geom_angle_site_symmetry_1
_geom_angle_site_symmetry_3
_geom_angle
_geom_angle_publ_flag
C9 N8 C7 . . 121.84(13) ?
C9 N8 H8 . . 118.6(11) ?
C7 N8 H8 . . 119.4(11) ?
C6 C1 C2 . . 118.69(14) ?
C6 C1 C7 . . 122.99(13) ?
C2 C1 C7 . . 118.28(13) ?
C3 C2 C1 . . 120.92(14) ?
C3 C2 H2 . . 119.5 ?
C1 C2 H2 . . 119.5 ?
C2 C3 C4 . . 120.05(14) ?
C2 C3 H3 . . 120.0 ?
C4 C3 H3 . . 120.0 ?
C3 C4 C5 . . 119.56(14) ?
C3 C4 H4 . . 120.2 ?
C5 C4 H4 . . 120.2 ?
C4 C5 C6 . . 120.37(14) ?
C4 C5 H5 . . 119.8 ?
C6 C5 H5 . . 119.8 ?
C1 C6 C5 . . 120.40(14) ?
C1 C6 H6 . . 119.8 ?
C5 C6 H6 . . 119.8 ?
N8 C7 C1 . . 113.87(12) ?
N8 C7 H7A . . 108.8 ?
C1 C7 H7A . . 108.8 ?
N8 C7 H7B . . 108.8 ?
C1 C7 H7B . . 108.8 ?
H7A C7 H7B . . 107.7 ?
O1 C9 N8 . . 124.59(14) ?
O1 C9 C10 . . 119.63(13) ?
N8 C9 C10 . . 115.78(12) ?
C15 C10 C11 . . 117.21(14) ?
C15 C10 C9 . . 122.86(13) ?
C11 C10 C9 . . 119.79(13) ?
F1 C11 C12 . . 118.15(13) ?
F1 C11 C10 . . 120.00(14) ?
C12 C11 C10 . . 121.84(14) ?
F2 C12 C11 . . 120.61(14) ?
F2 C12 C13 . . 119.90(14) ?
C11 C12 C13 . . 119.49(14) ?
F3 C13 C14 . . 120.15(14) ?
F3 C13 C12 . . 119.81(14) ?
C14 C13 C12 . . 120.04(14) ?
F4 C14 C13 . . 119.99(14) ?
F4 C14 C15 . . 120.27(14) ?
C13 C14 C15 . . 119.73(14) ?
F5 C15 C14 . . 118.18(13) ?
F5 C15 C10 . . 120.08(13) ?
C14 C15 C10 . . 121.69(14) ?

loop_
_geom_bond_atom_site_label_1
_geom_bond_atom_site_label_2
_geom_bond_site_symmetry_2
_geom_bond_distance
_geom_bond_publ_flag
F1 C11 . 1.3419(17) ?
F2 C12 . 1.3439(18) ?
F3 C13 . 1.3381(18) ?
F4 C14 . 1.3393(17) ?
F5 C15 . 1.3418(17) ?
O1 C9 . 1.2313(17) ?
N8 C9 . 1.3287(19) ?
N8 C7 . 1.4596(19) ?
N8 H8 . 0.876(14) ?
C1 C6 . 1.388(2) ?
C1 C2 . 1.394(2) ?
C1 C7 . 1.512(2) ?
C2 C3 . 1.383(2) ?
C2 H2 . 0.9500 ?
C3 C4 . 1.385(2) ?
C3 H3 . 0.9500 ?
C4 C5 . 1.385(2) ?
C4 H4 . 0.9500 ?
C5 C6 . 1.390(2) ?
C5 H5 . 0.9500 ?
C6 H6 . 0.9500 ?
C7 H7A . 0.9900 ?
C7 H7B . 0.9900 ?
C9 C10 . 1.507(2) ?
C10 C15 . 1.384(2) ?
C10 C11 . 1.388(2) ?
C11 C12 . 1.377(2) ?
C12 C13 . 1.378(2) ?
C13 C14 . 1.374(2) ?
C14 C15 . 1.380(2) ?

loop_
_geom_hbond_atom_site_label_D
_geom_hbond_atom_site_label_H
_geom_hbond_atom_site_label_A
_geom_hbond_site_symmetry_A
_geom_hbond_distance_DH
_geom_hbond_distance_HA
_geom_hbond_distance_DA
_geom_hbond_angle_DHA
N8 H8 O1 4_666 0.876(14) 2.007(14) 2.875(2) 171(2)
C5 H5 O1 1_556 0.95 2.37 3.276(2) 158.4

loop_
_geom_torsion_atom_site_label_1
_geom_torsion_atom_site_label_2
_geom_torsion_atom_site_label_3
_geom_torsion_atom_site_label_4
_geom_torsion_site_symmetry_1
_geom_torsion_site_symmetry_2
_geom_torsion_site_symmetry_3
_geom_torsion_site_symmetry_4
_geom_torsion
_geom_torsion_publ_flag
C6 C1 C2 C3 . . . . -0.8(2) ?
C7 C1 C2 C3 . . . . 177.02(14) ?
C1 C2 C3 C4 . . . . 0.7(2) ?
C2 C3 C4 C5 . . . . 0.0(2) ?
C3 C4 C5 C6 . . . . -0.5(2) ?
C2 C1 C6 C5 . . . . 0.3(2) ?
C7 C1 C6 C5 . . . . -177.44(14) ?
C4 C5 C6 C1 . . . . 0.4(2) ?
C9 N8 C7 C1 . . . . 135.84(15) ?
C6 C1 C7 N8 . . . . -19.9(2) ?
C2 C1 C7 N8 . . . . 162.42(14) ?
C7 N8 C9 O1 . . . . -0.4(2) ?
C7 N8 C9 C10 . . . . 178.57(13) ?
O1 C9 C10 C15 . . . . -121.13(16) ?
N8 C9 C10 C15 . . . . 59.85(19) ?
O1 C9 C10 C11 . . . . 54.5(2) ?
N8 C9 C10 C11 . . . . -124.55(15) ?
C15 C10 C11 F1 . . . . -178.80(13) ?
C9 C10 C11 F1 . . . . 5.4(2) ?
C15 C10 C11 C12 . . . . 0.1(2) ?
C9 C10 C11 C12 . . . . -175.70(14) ?
F1 C11 C12 F2 . . . . -1.4(2) ?
C10 C11 C12 F2 . . . . 179.65(13) ?
F1 C11 C12 C13 . . . . 178.39(13) ?
C10 C11 C12 C13 . . . . -0.6(2) ?
F2 C12 C13 F3 . . . . -0.3(2) ?
C11 C12 C13 F3 . . . . 179.87(14) ?
F2 C12 C13 C14 . . . . -179.91(14) ?
C11 C12 C13 C14 . . . . 0.3(2) ?
F3 C13 C14 F4 . . . . -0.3(2) ?
C12 C13 C14 F4 . . . . 179.26(13) ?
F3 C13 C14 C15 . . . . -179.20(14) ?
C12 C13 C14 C15 . . . . 0.4(2) ?
F4 C14 C15 F5 . . . . -2.2(2) ?
C13 C14 C15 F5 . . . . 176.69(13) ?
F4 C14 C15 C10 . . . . -179.71(13) ?
C13 C14 C15 C10 . . . . -0.8(2) ?
C11 C10 C15 F5 . . . . -176.90(12) ?
C9 C10 C15 F5 . . . . -1.2(2) ?
C11 C10 C15 C14 . . . . 0.5(2) ?
C9 C10 C15 C14 . . . . 176.25(14) ?

loop_
_cod_related_entry_id
_cod_related_entry_database
_cod_related_entry_code
1 ChemSpider 572205
